data_7235892
loop_
_publ_author_name
'Tan, Chen'
'Ye, Weijian'
'Yao, Juan'
'Liu, Juanjuan'
'Xue, Shuwen'
'Li, Yang'
'Wang, Cunde'

_publ_section_title
;
 Efficient strategy for construction of 6-carbamoylfulvene-6-carboxylate
 skeletons via [3&#x00A0;+ 2] cycloaddition of 1-cyanocyclopropane 1-ester
 with \b-nitrostyrenes
;
_journal_issue 34
_journal_name_full 'RSC Advances'
_journal_page_first 26491
_journal_paper_doi 10.1039/C5RA02918J
_journal_volume 5
_journal_year 2015
_chemical_formula_sum 'C30 H26 Cl N O5'
_chemical_formula_weight 515.97
_space_group_crystal_system monoclinic
_space_group_IT_number 14
_space_group_name_Hall '-P 2ybc'
_space_group_name_H-M_alt 'P 1 21/c 1'
_atom_sites_solution_hydrogens mixed
_audit_creation_method SHELXL-2014/6
_audit_update_record
;
2014-12-21 deposited with the CCDC.
2015-03-10 downloaded from the CCDC.
;
_cell_angle_alpha 90
_cell_angle_beta 90.596(6)
_cell_angle_gamma 90
_cell_formula_units_Z 4
_cell_length_a 19.841(5)
_cell_length_b 14.847(4)
_cell_length_c 8.918(2)
_cell_measurement_reflns_used 2919
_cell_measurement_temperature 293(2)
_cell_measurement_theta_max 20.51
_cell_measurement_theta_min 2.47
_cell_volume 2626.9(11)
_computing_cell_refinement 'Bruker SMART'
_computing_data_collection 'Bruker SMART'
_computing_data_reduction 'Bruker SAINT'
_computing_molecular_graphics 'Bruker SHELXTL'
_computing_publication_material 'Bruker SHELXTL'
_computing_structure_refinement 'Bruker SHELXTL'
_computing_structure_solution 'Bruker SHELXTL'
_diffrn_ambient_temperature 293(2)
_diffrn_measured_fraction_theta_full 0.969
_diffrn_measured_fraction_theta_max 0.995
_diffrn_radiation_type MoK\a
_diffrn_radiation_wavelength 0.71073
_diffrn_reflns_av_R_equivalents 0.1707
_diffrn_reflns_av_unetI/netI 0.1929
_diffrn_reflns_Laue_measured_fraction_full 0.969
_diffrn_reflns_Laue_measured_fraction_max 0.995
_diffrn_reflns_limit_h_max 23
_diffrn_reflns_limit_h_min -23
_diffrn_reflns_limit_k_max 17
_diffrn_reflns_limit_k_min -17
_diffrn_reflns_limit_l_max 10
_diffrn_reflns_limit_l_min -10
_diffrn_reflns_number 24139
_diffrn_reflns_point_group_measured_fraction_full 0.969
_diffrn_reflns_point_group_measured_fraction_max 0.995
_diffrn_reflns_theta_full 25.242
_diffrn_reflns_theta_max 24.999
_diffrn_reflns_theta_min 2.053
_exptl_absorpt_coefficient_mu 0.186
_exptl_crystal_colour red
_exptl_crystal_density_diffrn 1.305
_exptl_crystal_description block
_exptl_crystal_F_000 1080
_exptl_crystal_size_max 0.35
_exptl_crystal_size_mid 0.33
_exptl_crystal_size_min 0.3
_refine_diff_density_max 0.196
_refine_diff_density_min -0.208
_refine_diff_density_rms 0.051
_refine_ls_extinction_method none
_refine_ls_goodness_of_fit_ref 1.059
_refine_ls_hydrogen_treatment constr
_refine_ls_matrix_type full
_refine_ls_number_parameters 348
_refine_ls_number_reflns 4612
_refine_ls_number_restraints 29
_refine_ls_restrained_S_all 1.058
_refine_ls_R_factor_all 0.2109
_refine_ls_R_factor_gt 0.0678
_refine_ls_shift/su_max 0.010
_refine_ls_shift/su_mean 0.000
_refine_ls_structure_factor_coef Fsqd
_refine_ls_weighting_details 'w=1/[\s^2^(Fo^2^)+(0.0280P)^2^] where P=(Fo^2^+2Fc^2^)/3'
_refine_ls_weighting_scheme calc
_refine_ls_wR_factor_gt 0.0883
_refine_ls_wR_factor_ref 0.1094
_reflns_Friedel_coverage 0.000
_reflns_number_gt 1924
_reflns_number_total 4612
_reflns_threshold_expression 'I > 2\s(I)'
_cod_data_source_file c5ra02918j2.cif
_cod_data_source_block 001
_cod_original_sg_symbol_H-M 'P 21/c'
_cod_database_code 7235892
_shelx_space_group_comment
;
The symmetry employed for this shelxl refinement is uniquely defined
by the following loop, which should always be used as a source of
symmetry information in preference to the above space-group names.
They are only intended as comments.
;
_shelxl_version_number 2014/6

loop_
_space_group_symop_operation_xyz
'x, y, z'
'-x, y+1/2, -z+1/2'
'-x, -y, -z'
'x, -y-1/2, z-1/2'

loop_
_atom_site_label
_atom_site_type_symbol
_atom_site_fract_x
_atom_site_fract_y
_atom_site_fract_z
_atom_site_U_iso_or_equiv
_atom_site_adp_type
_atom_site_occupancy
_atom_site_site_symmetry_order
_atom_site_calc_flag
_atom_site_refinement_flags_posn
_atom_site_refinement_flags_adp
_atom_site_refinement_flags_occupancy
_atom_site_disorder_assembly
_atom_site_disorder_group
Cl1 Cl 0.53387(5) -0.26940(8) 0.66398(13) 0.0719(4) Uani 1 1 d . . . . .
O1 O 0.29180(12) 0.53811(16) 0.4438(3) 0.0482(8) Uani 1 1 d . . . . .
O2 O 0.12931(11) 0.09864(17) 0.6143(3) 0.0461(7) Uani 1 1 d . . . . .
O3 O 0.10728(14) -0.09603(19) 0.4453(3) 0.0692(10) Uani 1 1 d . . . . .
O4 O 0.16772(12) -0.07789(18) 0.2352(4) 0.0559(8) Uani 1 1 d . U . . .
O5 O 0.24674(13) -0.22586(17) 0.4533(3) 0.0576(9) Uani 1 1 d . . . . .
N1 N 0.25122(13) -0.15987(19) 0.6816(4) 0.0486(10) Uani 1 1 d . . . . .
H1A H 0.2577 -0.2119 0.7266 0.058 Uiso 1 1 d R U . . .
H1B H 0.2491 -0.1101 0.7347 0.058 Uiso 1 1 d R U . . .
C1 C 0.47572(17) -0.1842(3) 0.6234(5) 0.0421(12) Uani 1 1 d . . . . .
C2 C 0.47210(18) -0.1113(3) 0.7157(5) 0.0492(12) Uani 1 1 d . . . . .
H2 H 0.5008 -0.1060 0.7983 0.059 Uiso 1 1 calc R U . . .
C3 C 0.42416(18) -0.0443(2) 0.6837(4) 0.0432(11) Uani 1 1 d . . . . .
H3 H 0.4208 0.0054 0.7467 0.052 Uiso 1 1 calc R U . . .
C4 C 0.38189(17) -0.0511(3) 0.5598(4) 0.0325(10) Uani 1 1 d . . . . .
C5 C 0.38940(18) -0.1254(3) 0.4673(4) 0.0449(11) Uani 1 1 d . . . . .
H5 H 0.3626 -0.1303 0.3815 0.054 Uiso 1 1 calc R U . . .
C6 C 0.43564(19) -0.1920(3) 0.4994(5) 0.0461(12) Uani 1 1 d . . . . .
H6 H 0.4394 -0.2419 0.4370 0.055 Uiso 1 1 calc R U . . .
C7 C 0.33189(17) 0.0203(3) 0.5256(4) 0.0292(10) Uani 1 1 d . . . . .
C8 C 0.26174(17) 0.0073(2) 0.4669(4) 0.0264(9) Uani 1 1 d . . . . .
C9 C 0.23719(17) 0.0989(2) 0.4256(4) 0.0252(9) Uani 1 1 d . . . . .
C10 C 0.28600(17) 0.1588(2) 0.4651(4) 0.0272(9) Uani 1 1 d . . . . .
C11 C 0.34449(17) 0.1085(2) 0.5235(4) 0.0338(10) Uani 1 1 d . . . . .
H11 H 0.3848 0.1348 0.5548 0.041 Uiso 1 1 calc R U . . .
C12 C 0.28554(17) 0.2580(2) 0.4610(4) 0.0250(9) Uani 1 1 d . . . . .
C13 C 0.32548(16) 0.3051(2) 0.5622(4) 0.0351(10) Uani 1 1 d . . . . .
H13 H 0.3509 0.2729 0.6320 0.042 Uiso 1 1 calc R U . . .
C14 C 0.32906(17) 0.3977(3) 0.5637(4) 0.0378(10) Uani 1 1 d . . . . .
H14 H 0.3557 0.4275 0.6344 0.045 Uiso 1 1 calc R U . . .
C15 C 0.29233(18) 0.4453(2) 0.4584(4) 0.0325(10) Uani 1 1 d . . . . .
C16 C 0.25217(17) 0.4007(2) 0.3553(4) 0.0355(10) Uani 1 1 d . . . . .
H16 H 0.2276 0.4333 0.2844 0.043 Uiso 1 1 calc R U . . .
C17 C 0.24829(17) 0.3079(3) 0.3569(4) 0.0334(10) Uani 1 1 d . . . . .
H17 H 0.2206 0.2784 0.2879 0.040 Uiso 1 1 calc R U . . .
C18 C 0.16769(18) 0.1179(2) 0.3704(5) 0.0283(10) Uani 1 1 d . . . . .
C19 C 0.15417(19) 0.1371(2) 0.2206(5) 0.0387(11) Uani 1 1 d . . . . .
H19 H 0.1895 0.1362 0.1529 0.046 Uiso 1 1 calc R U . . .
C20 C 0.0898(2) 0.1574(3) 0.1687(5) 0.0547(13) Uani 1 1 d . . . . .
H20 H 0.0821 0.1715 0.0684 0.066 Uiso 1 1 calc R U . . .
C21 C 0.0376(2) 0.1563(3) 0.2692(6) 0.0552(13) Uani 1 1 d . . . . .
H21 H -0.0059 0.1692 0.2356 0.066 Uiso 1 1 calc R U . . .
C22 C 0.0483(2) 0.1365(3) 0.4174(5) 0.0499(12) Uani 1 1 d . . . . .
H22 H 0.0124 0.1353 0.4835 0.060 Uiso 1 1 calc R U . . .
C23 C 0.1134(2) 0.1181(2) 0.4686(5) 0.0349(10) Uani 1 1 d . . . . .
C24 C 0.0749(2) 0.0840(3) 0.7152(4) 0.0758(15) Uani 1 1 d . . . . .
H24A H 0.0487 0.1382 0.7233 0.114 Uiso 1 1 calc R U . . .
H24B H 0.0925 0.0680 0.8122 0.114 Uiso 1 1 calc R U . . .
H24C H 0.0468 0.0362 0.6779 0.114 Uiso 1 1 calc R U . . .
C25 C 0.22595(17) -0.0692(2) 0.4633(4) 0.0285(10) Uani 1 1 d . . . . .
C26 C 0.1586(2) -0.0810(2) 0.3831(6) 0.0378(11) Uani 1 1 d . . . . .
C27 C 0.1068(2) -0.0911(4) 0.1426(6) 0.0921(18) Uani 1 1 d . U . . .
H27A H 0.0811 -0.1414 0.1816 0.111 Uiso 0.481(17) 1 calc R U P A 1
H27B H 0.0788 -0.0377 0.1479 0.111 Uiso 0.481(17) 1 calc R U P A 1
H27C H 0.0675 -0.0765 0.2017 0.111 Uiso 0.519(17) 1 calc R U P A 2
H27D H 0.1079 -0.0499 0.0582 0.111 Uiso 0.519(17) 1 calc R U P A 2
C28 C 0.1226(7) -0.1073(16) -0.0013(15) 0.103(7) Uani 0.481(17) 1 d . U P A 1
H28A H 0.1482 -0.0577 -0.0398 0.154 Uiso 0.481(17) 1 calc R U P A 1
H28B H 0.0821 -0.1145 -0.0596 0.154 Uiso 0.481(17) 1 calc R U P A 1
H28C H 0.1490 -0.1614 -0.0069 0.154 Uiso 0.481(17) 1 calc R U P A 1
C28' C 0.1007(6) -0.1762(10) 0.091(2) 0.104(7) Uani 0.519(17) 1 d . U P A 2
H28D H 0.1413 -0.1931 0.0403 0.155 Uiso 0.519(17) 1 calc R U P A 2
H28E H 0.0633 -0.1795 0.0219 0.155 Uiso 0.519(17) 1 calc R U P A 2
H28F H 0.0933 -0.2164 0.1732 0.155 Uiso 0.519(17) 1 calc R U P A 2
C29 C 0.24437(17) -0.1588(3) 0.5327(5) 0.0365(10) Uani 1 1 d . . . . .
C30 C 0.32777(19) 0.5878(2) 0.5549(4) 0.0619(13) Uani 1 1 d . . . . .
H30A H 0.3115 0.5721 0.6524 0.093 Uiso 1 1 calc R U . . .
H30B H 0.3212 0.6511 0.5381 0.093 Uiso 1 1 calc R U . . .
H30C H 0.3749 0.5739 0.5491 0.093 Uiso 1 1 calc R U . . .

loop_
_atom_site_aniso_label
_atom_site_aniso_U_11
_atom_site_aniso_U_22
_atom_site_aniso_U_33
_atom_site_aniso_U_23
_atom_site_aniso_U_13
_atom_site_aniso_U_12
Cl1 0.0573(8) 0.0701(9) 0.0882(10) 0.0202(8) 0.0014(7) 0.0343(6)
O1 0.080(2) 0.0193(17) 0.045(2) 0.0036(15) -0.0139(16) -0.0041(14)
O2 0.0478(17) 0.0570(19) 0.034(2) 0.0001(16) 0.0071(15) -0.0020(14)
O3 0.045(2) 0.064(2) 0.098(3) -0.0059(19) 0.0157(19) -0.0146(17)
O4 0.0498(19) 0.065(2) 0.052(2) -0.0120(19) -0.0189(17) -0.0004(15)
O5 0.098(2) 0.0225(17) 0.053(2) -0.0167(17) -0.0102(16) 0.0061(16)
N1 0.088(3) 0.0209(19) 0.037(3) 0.0051(19) 0.002(2) -0.0021(17)
C1 0.031(3) 0.042(3) 0.054(4) 0.016(3) 0.004(2) 0.012(2)
C2 0.047(3) 0.046(3) 0.054(3) 0.003(3) -0.017(2) 0.007(2)
C3 0.042(3) 0.032(3) 0.055(3) -0.005(2) -0.009(2) 0.002(2)
C4 0.032(3) 0.030(3) 0.035(3) 0.005(2) -0.007(2) -0.004(2)
C5 0.056(3) 0.036(3) 0.043(3) -0.001(3) -0.006(2) 0.012(2)
C6 0.054(3) 0.034(3) 0.050(3) -0.002(2) 0.009(2) 0.018(2)
C7 0.033(3) 0.025(3) 0.029(3) 0.006(2) -0.0067(19) 0.005(2)
C8 0.035(3) 0.019(2) 0.025(2) 0.001(2) 0.0009(19) 0.004(2)
C9 0.030(2) 0.021(2) 0.025(3) 0.003(2) -0.0033(18) 0.001(2)
C10 0.031(2) 0.024(2) 0.026(3) 0.002(2) -0.0001(19) 0.003(2)
C11 0.033(2) 0.028(3) 0.040(3) 0.000(2) -0.0037(19) -0.003(2)
C12 0.029(2) 0.021(2) 0.026(3) 0.002(2) 0.0021(19) -0.002(2)
C13 0.035(2) 0.021(3) 0.048(3) 0.007(2) -0.005(2) 0.001(2)
C14 0.048(3) 0.028(3) 0.038(3) 0.004(2) -0.015(2) -0.006(2)
C15 0.044(3) 0.020(2) 0.034(3) 0.000(2) 0.005(2) -0.007(2)
C16 0.052(3) 0.020(3) 0.035(3) 0.009(2) -0.007(2) 0.000(2)
C17 0.045(3) 0.031(3) 0.024(3) -0.002(2) -0.006(2) -0.004(2)
C18 0.032(3) 0.019(2) 0.034(3) -0.001(2) -0.002(2) -0.0001(18)
C19 0.045(3) 0.034(3) 0.037(3) 0.000(2) 0.000(2) -0.001(2)
C20 0.057(3) 0.052(3) 0.054(4) -0.001(3) -0.021(3) 0.006(3)
C21 0.040(3) 0.052(3) 0.073(4) -0.007(3) -0.025(3) 0.011(2)
C22 0.036(3) 0.057(3) 0.057(4) -0.009(3) -0.005(2) 0.005(2)
C23 0.042(3) 0.030(3) 0.032(3) -0.002(2) -0.002(3) -0.003(2)
C24 0.075(3) 0.098(4) 0.055(3) 0.009(3) 0.029(3) 0.001(3)
C25 0.038(3) 0.019(2) 0.029(3) 0.000(2) 0.004(2) 0.006(2)
C26 0.044(3) 0.012(2) 0.057(4) 0.000(2) 0.003(3) 0.001(2)
C27 0.065(4) 0.100(4) 0.110(5) -0.043(4) -0.051(3) 0.008(3)
C28 0.098(10) 0.140(18) 0.069(8) -0.018(11) -0.041(7) 0.019(9)
C28' 0.088(8) 0.077(9) 0.145(15) -0.044(10) -0.045(10) -0.015(7)
C29 0.049(3) 0.029(3) 0.031(3) -0.002(3) 0.000(2) -0.002(2)
C30 0.087(3) 0.030(3) 0.068(4) -0.004(3) -0.017(3) -0.010(2)

loop_
_atom_type_symbol
_atom_type_description
_atom_type_scat_dispersion_real
_atom_type_scat_dispersion_imag
_atom_type_scat_source
C C 0.0033 0.0016 'International Tables Vol C Tables 4.2.6.8 and 6.1.1.4'
H H 0.0000 0.0000 'International Tables Vol C Tables 4.2.6.8 and 6.1.1.4'
Cl Cl 0.1484 0.1585 'International Tables Vol C Tables 4.2.6.8 and 6.1.1.4'
N N 0.0061 0.0033 'International Tables Vol C Tables 4.2.6.8 and 6.1.1.4'
O O 0.0106 0.0060 'International Tables Vol C Tables 4.2.6.8 and 6.1.1.4'

loop_
_geom_angle_atom_site_label_1
_geom_angle_atom_site_label_2
_geom_angle_atom_site_label_3
_geom_angle
C15 O1 C30 116.6(3)
C23 O2 C24 117.5(3)
C26 O4 C27 115.6(4)
C29 N1 H1A 118.6
C29 N1 H1B 121.4
H1A N1 H1B 120.0
C6 C1 C2 121.7(4)
C6 C1 Cl1 119.1(4)
C2 C1 Cl1 119.3(4)
C1 C2 C3 118.7(4)
C1 C2 H2 120.7
C3 C2 H2 120.7
C4 C3 C2 120.9(4)
C4 C3 H3 119.5
C2 C3 H3 119.5
C3 C4 C5 117.8(3)
C3 C4 C7 120.7(4)
C5 C4 C7 121.5(3)
C6 C5 C4 121.5(4)
C6 C5 H5 119.2
C4 C5 H5 119.2
C1 C6 C5 119.4(4)
C1 C6 H6 120.3
C5 C6 H6 120.3
C11 C7 C4 125.5(3)
C11 C7 C8 107.2(3)
C4 C7 C8 126.8(3)
C25 C8 C9 126.6(3)
C25 C8 C7 127.5(3)
C9 C8 C7 105.7(3)
C10 C9 C8 107.6(3)
C10 C9 C18 128.1(3)
C8 C9 C18 123.8(3)
C9 C10 C11 108.5(3)
C9 C10 C12 130.1(3)
C11 C10 C12 121.4(3)
C7 C11 C10 110.8(3)
C7 C11 H11 124.6
C10 C11 H11 124.6
C13 C12 C17 117.5(3)
C13 C12 C10 119.1(3)
C17 C12 C10 123.4(3)
C14 C13 C12 122.7(3)
C14 C13 H13 118.6
C12 C13 H13 118.6
C13 C14 C15 118.6(4)
C13 C14 H14 120.7
C15 C14 H14 120.7
C14 C15 C16 120.4(3)
C14 C15 O1 125.3(4)
C16 C15 O1 114.3(4)
C15 C16 C17 120.3(3)
C15 C16 H16 119.9
C17 C16 H16 119.9
C16 C17 C12 120.6(3)
C16 C17 H17 119.7
C12 C17 H17 119.7
C19 C18 C23 117.4(3)
C19 C18 C9 121.8(3)
C23 C18 C9 120.8(4)
C20 C19 C18 122.3(4)
C20 C19 H19 118.9
C18 C19 H19 118.9
C21 C20 C19 118.5(4)
C21 C20 H20 120.8
C19 C20 H20 120.8
C22 C21 C20 121.3(4)
C22 C21 H21 119.3
C20 C21 H21 119.3
C21 C22 C23 119.6(4)
C21 C22 H22 120.2
C23 C22 H22 120.2
O2 C23 C22 123.9(4)
O2 C23 C18 115.1(4)
C22 C23 C18 120.9(4)
O2 C24 H24A 109.5
O2 C24 H24B 109.5
H24A C24 H24B 109.5
O2 C24 H24C 109.5
H24A C24 H24C 109.5
H24B C24 H24C 109.5
C8 C25 C29 127.6(3)
C8 C25 C26 124.9(3)
C29 C25 C26 107.4(3)
O3 C26 O4 126.5(4)
O3 C26 C25 123.8(4)
O4 C26 C25 109.6(4)
C28 C27 O4 111.1(7)
C28' C27 O4 112.8(6)
C28 C27 H27A 109.4
O4 C27 H27A 109.4
C28 C27 H27B 109.4
O4 C27 H27B 109.4
H27A C27 H27B 108.0
C28' C27 H27C 109.0
O4 C27 H27C 109.0
C28' C27 H27D 109.0
O4 C27 H27D 109.0
H27C C27 H27D 107.8
C27 C28 H28A 109.5
C27 C28 H28B 109.5
H28A C28 H28B 109.5
C27 C28 H28C 109.5
H28A C28 H28C 109.5
H28B C28 H28C 109.5
C27 C28' H28D 109.5
C27 C28' H28E 109.5
H28D C28' H28E 109.5
C27 C28' H28F 109.5
H28D C28' H28F 109.5
H28E C28' H28F 109.5
O5 C29 N1 124.2(4)
O5 C29 C25 119.4(4)
N1 C29 C25 116.1(4)
O1 C30 H30A 109.5
O1 C30 H30B 109.5
H30A C30 H30B 109.5
O1 C30 H30C 109.5
H30A C30 H30C 109.5
H30B C30 H30C 109.5

loop_
_geom_bond_atom_site_label_1
_geom_bond_atom_site_label_2
_geom_bond_distance
Cl1 C1 1.747(4)
O1 C15 1.384(4)
O1 C30 1.422(4)
O2 C23 1.365(4)
O2 C24 1.430(4)
O3 C26 1.187(4)
O4 C26 1.334(4)
O4 C27 1.470(4)
O5 C29 1.223(4)
N1 C29 1.334(4)
N1 H1A 0.8786
N1 H1B 0.8790
C1 C6 1.360(5)
C1 C2 1.363(5)
C2 C3 1.404(5)
C2 H2 0.9300
C3 C4 1.384(4)
C3 H3 0.9300
C4 C5 1.386(4)
C4 C7 1.482(4)
C5 C6 1.378(4)
C5 H5 0.9300
C6 H6 0.9300
C7 C11 1.334(4)
C7 C8 1.494(4)
C8 C25 1.340(4)
C8 C9 1.488(4)
C9 C10 1.359(4)
C9 C18 1.487(4)
C10 C11 1.470(4)
C10 C12 1.474(4)
C11 H11 0.9300
C12 C13 1.384(4)
C12 C17 1.395(4)
C13 C14 1.377(4)
C13 H13 0.9300
C14 C15 1.378(4)
C14 H14 0.9300
C15 C16 1.380(4)
C16 C17 1.380(4)
C16 H16 0.9300
C17 H17 0.9300
C18 C19 1.389(4)
C18 C23 1.396(4)
C19 C20 1.387(4)
C19 H19 0.9300
C20 C21 1.378(5)
C20 H20 0.9300
C21 C22 1.369(5)
C21 H21 0.9300
C22 C23 1.392(4)
C22 H22 0.9300
C24 H24A 0.9600
C24 H24B 0.9600
C24 H24C 0.9600
C25 C29 1.510(5)
C25 C26 1.519(5)
C27 C28 1.346(12)
C27 C28' 1.350(11)
C27 H27A 0.9700
C27 H27B 0.9700
C27 H27C 0.9700
C27 H27D 0.9700
C28 H28A 0.9600
C28 H28B 0.9600
C28 H28C 0.9600
C28' H28D 0.9600
C28' H28E 0.9600
C28' H28F 0.9600
C30 H30A 0.9600
C30 H30B 0.9600
C30 H30C 0.9600
